data_4513069
loop_
_publ_author_name
'Mittapalli, Sudhir'
'Mannava, M. K. Chaitanya'
'Khandavilli, U. B. Rao'
'Allu, Suryanarayana'
'Nangia, Ashwini'

_publ_section_title
;
 Soluble Salts and Cocrystals of Clotrimazole
;
_journal_issue 5
_journal_name_full 'Crystal Growth &amp; Design'
_journal_page_first 2493
_journal_paper_doi 10.1021/acs.cgd.5b00268
_journal_volume 15
_journal_year 2015
_chemical_formula_moiety 'C22 H18 Cl N2, C7 H5 O4'
_chemical_formula_sum 'C29 H23 Cl N2 O4'
_chemical_formula_weight 498.94
_chemical_melting_point 427
_chemical_name_common 'Clotrimazole-2,5-Dihydroxybenzoic acid'
_chemical_name_systematic 'Clotrimazole-2,5-Dihydroxybenzoic acid'
_space_group_IT_number 2
_symmetry_cell_setting triclinic
_symmetry_space_group_name_Hall '-P 1'
_symmetry_space_group_name_H-M 'P -1'
_atom_sites_solution_hydrogens geom
_atom_sites_solution_primary direct
_atom_sites_solution_secondary difmap
_audit_creation_method SHELXL-97
_cell_angle_alpha 108.469(7)
_cell_angle_beta 102.963(8)
_cell_angle_gamma 107.069(8)
_cell_formula_units_Z 2
_cell_length_a 10.1762(10)
_cell_length_b 10.6463(8)
_cell_length_c 13.0417(9)
_cell_measurement_reflns_used 3471
_cell_measurement_temperature 293(2)
_cell_measurement_theta_max 26.37
_cell_measurement_theta_min 2.94
_cell_volume 1200.1(2)
_computing_structure_refinement 'SHELXL-97 (Sheldrick, 1997)'
_computing_structure_solution 'SHELXS-97 (Sheldrick, 1990)'
_diffrn_ambient_temperature 293(2)
_diffrn_measured_fraction_theta_full 0.997
_diffrn_measured_fraction_theta_max 0.997
_diffrn_radiation_monochromator graphite
_diffrn_radiation_source 'fine-focus sealed tube'
_diffrn_radiation_type MoK\a
_diffrn_radiation_wavelength 0.71073
_diffrn_reflns_av_R_equivalents 0.0266
_diffrn_reflns_av_sigmaI/netI 0.0500
_diffrn_reflns_limit_h_max 12
_diffrn_reflns_limit_h_min -12
_diffrn_reflns_limit_k_max 13
_diffrn_reflns_limit_k_min -13
_diffrn_reflns_limit_l_max 16
_diffrn_reflns_limit_l_min -15
_diffrn_reflns_number 8431
_diffrn_reflns_theta_full 26.37
_diffrn_reflns_theta_max 26.37
_diffrn_reflns_theta_min 2.94
_exptl_absorpt_coefficient_mu 0.199
_exptl_absorpt_correction_type none
_exptl_crystal_colour colorless
_exptl_crystal_density_diffrn 1.381
_exptl_crystal_density_method 'not measured'
_exptl_crystal_description block
_exptl_crystal_F_000 520
_exptl_crystal_size_max 0.22
_exptl_crystal_size_mid 0.22
_exptl_crystal_size_min 0.22
_refine_diff_density_max 0.451
_refine_diff_density_min -0.279
_refine_diff_density_rms 0.046
_refine_ls_extinction_method none
_refine_ls_goodness_of_fit_ref 1.031
_refine_ls_hydrogen_treatment mixed
_refine_ls_matrix_type full
_refine_ls_number_parameters 327
_refine_ls_number_reflns 4889
_refine_ls_number_restraints 0
_refine_ls_restrained_S_all 1.031
_refine_ls_R_factor_all 0.0775
_refine_ls_R_factor_gt 0.0504
_refine_ls_shift/su_max 0.000
_refine_ls_shift/su_mean 0.000
_refine_ls_structure_factor_coef Fsqd
_refine_ls_weighting_details 'calc w=1/[\s^2^(Fo^2^)+(0.0495P)^2^+0.3200P] where P=(Fo^2^+2Fc^2^)/3'
_refine_ls_weighting_scheme calc
_refine_ls_wR_factor_gt 0.1116
_refine_ls_wR_factor_ref 0.1251
_reflns_number_gt 3471
_reflns_number_total 4889
_reflns_threshold_expression >2sigma(I)
_cod_data_source_file cg5b00268_si_002.cif
_cod_data_source_block "'CLT25DHBA'"
_cod_original_cell_volume 1200.12(17)
_cod_original_sg_symbol_H-M P-1
_cod_database_code 4513069

loop_
_symmetry_equiv_pos_as_xyz
'x, y, z'
'-x, -y, -z'

loop_
_atom_site_label
_atom_site_type_symbol
_atom_site_fract_x
_atom_site_fract_y
_atom_site_fract_z
_atom_site_U_iso_or_equiv
_atom_site_adp_type
_atom_site_occupancy
_atom_site_symmetry_multiplicity
_atom_site_calc_flag
_atom_site_refinement_flags
Cl1 Cl 0.65145(7) 0.09483(6) 0.12169(6) 0.0531(2) Uani 1 1 d .
N1 N 0.58790(18) 0.36188(17) 0.18353(14) 0.0287(4) Uani 1 1 d .
N2 N 0.3767(2) 0.26044(19) 0.04783(15) 0.0378(5) Uani 1 1 d .
H2A H 0.2841 0.2126 0.0105 0.045 Uiso 1 1 calc R
C17 C 0.8370(2) 0.3788(2) 0.25754(17) 0.0281(5) Uani 1 1 d .
C14 C 0.4455(2) 0.2823(2) 0.15404(18) 0.0326(5) Uani 1 1 d .
H14 H 0.4024 0.2482 0.2009 0.039 Uiso 1 1 calc R
C2 C 0.6626(2) 0.3325(2) 0.36856(17) 0.0304(5) Uani 1 1 d .
C9 C 0.7585(2) 0.5741(2) 0.36430(17) 0.0299(5) Uani 1 1 d .
C18 C 0.9769(2) 0.4868(2) 0.29920(18) 0.0342(5) Uani 1 1 d .
H18 H 0.9938 0.5794 0.3486 0.041 Uiso 1 1 calc R
C15 C 0.6079(2) 0.3883(2) 0.09003(18) 0.0365(5) Uani 1 1 d .
H15 H 0.6963 0.4398 0.0858 0.044 Uiso 1 1 calc R
C1 C 0.7126(2) 0.4111(2) 0.29430(17) 0.0281(5) Uani 1 1 d .
C10 C 0.8402(3) 0.6341(2) 0.48117(19) 0.0403(6) Uani 1 1 d .
H10 H 0.8649 0.5757 0.5153 0.048 Uiso 1 1 calc R
C3 C 0.5533(3) 0.3545(2) 0.41147(19) 0.0387(6) Uani 1 1 d .
H3 H 0.5086 0.4124 0.3919 0.046 Uiso 1 1 calc R
C21 C 0.9317(3) 0.2164(3) 0.1500(2) 0.0419(6) Uani 1 1 d .
H21 H 0.9154 0.1251 0.0986 0.050 Uiso 1 1 calc R
C22 C 0.8185(2) 0.2427(2) 0.18138(18) 0.0350(5) Uani 1 1 d .
C19 C 1.0914(2) 0.4609(3) 0.2695(2) 0.0407(6) Uani 1 1 d .
H19 H 1.1839 0.5351 0.3001 0.049 Uiso 1 1 calc R
C7 C 0.7306(3) 0.2499(2) 0.40258(19) 0.0380(5) Uani 1 1 d .
H7 H 0.8054 0.2359 0.3767 0.046 Uiso 1 1 calc R
C16 C 0.4754(3) 0.3256(3) 0.00626(19) 0.0399(6) Uani 1 1 d .
H16 H 0.4549 0.3266 -0.0666 0.048 Uiso 1 1 calc R
C20 C 1.0694(3) 0.3262(3) 0.1951(2) 0.0450(6) Uani 1 1 d .
H20 H 1.1466 0.3088 0.1752 0.054 Uiso 1 1 calc R
C6 C 0.6882(3) 0.1878(3) 0.4749(2) 0.0490(7) Uani 1 1 d .
H6 H 0.7345 0.1324 0.4971 0.059 Uiso 1 1 calc R
C8 C 0.7246(3) 0.6645(3) 0.3175(2) 0.0492(7) Uani 1 1 d .
H8 H 0.6692 0.6276 0.2396 0.059 Uiso 1 1 calc R
C12 C 0.8523(3) 0.8678(3) 0.5000(2) 0.0527(7) Uani 1 1 d .
H12 H 0.8838 0.9657 0.5449 0.063 Uiso 1 1 calc R
C4 C 0.5110(3) 0.2913(3) 0.4825(2) 0.0508(7) Uani 1 1 d .
H4 H 0.4369 0.3053 0.5092 0.061 Uiso 1 1 calc R
C11 C 0.8855(3) 0.7794(3) 0.5476(2) 0.0488(6) Uani 1 1 d .
H11 H 0.9394 0.8173 0.6260 0.059 Uiso 1 1 calc R
C13 C 0.7726(3) 0.8111(3) 0.3858(2) 0.0611(8) Uani 1 1 d .
H13 H 0.7496 0.8709 0.3526 0.073 Uiso 1 1 calc R
C5 C 0.5781(3) 0.2077(3) 0.5139(2) 0.0543(7) Uani 1 1 d .
H5 H 0.5490 0.1647 0.5614 0.065 Uiso 1 1 calc R
O1 O -0.09224(17) 0.86012(17) 0.07487(15) 0.0482(4) Uani 1 1 d .
O2 O -0.14789(17) 0.63092(17) 0.04675(15) 0.0480(4) Uani 1 1 d .
O4 O 0.34390(18) 0.59054(17) 0.15368(15) 0.0467(4) Uani 1 1 d .
H4A H 0.2846 0.5163 0.0984 0.070 Uiso 1 1 calc R
O3 O 0.17456(18) 1.04474(17) 0.18066(17) 0.0549(5) Uani 1 1 d .
H3A H 0.0856 1.0172 0.1504 0.082 Uiso 1 1 calc R
C27 C 0.3986(2) 0.8402(2) 0.21123(19) 0.0389(6) Uani 1 1 d .
H27 H 0.4977 0.8581 0.2396 0.047 Uiso 1 1 calc R
C24 C 0.1036(2) 0.7885(2) 0.12880(17) 0.0309(5) Uani 1 1 d .
C25 C 0.1485(2) 0.6760(2) 0.12262(18) 0.0344(5) Uani 1 1 d .
H25 H 0.0782 0.5824 0.0916 0.041 Uiso 1 1 calc R
C26 C 0.2950(2) 0.7000(2) 0.16136(18) 0.0342(5) Uani 1 1 d .
C28 C 0.3564(2) 0.9530(3) 0.2191(2) 0.0421(6) Uani 1 1 d .
H28 H 0.4273 1.0467 0.2540 0.051 Uiso 1 1 calc R
C23 C -0.0567(2) 0.7560(2) 0.08060(19) 0.0357(5) Uani 1 1 d .
C29 C 0.2093(2) 0.9293(2) 0.17576(19) 0.0368(5) Uani 1 1 d .

loop_
_atom_site_aniso_label
_atom_site_aniso_U_11
_atom_site_aniso_U_22
_atom_site_aniso_U_33
_atom_site_aniso_U_23
_atom_site_aniso_U_13
_atom_site_aniso_U_12
Cl1 0.0392(4) 0.0332(3) 0.0617(4) 0.0018(3) 0.0091(3) 0.0064(3)
N1 0.0219(9) 0.0282(9) 0.0316(9) 0.0115(8) 0.0053(7) 0.0078(7)
N2 0.0240(10) 0.0339(10) 0.0420(11) 0.0098(9) -0.0010(8) 0.0092(8)
C17 0.0241(11) 0.0306(11) 0.0278(10) 0.0128(9) 0.0069(8) 0.0092(9)
C14 0.0242(11) 0.0277(11) 0.0413(12) 0.0132(10) 0.0069(9) 0.0085(9)
C2 0.0265(11) 0.0257(11) 0.0295(10) 0.0088(9) 0.0056(9) 0.0039(9)
C9 0.0251(11) 0.0269(11) 0.0354(11) 0.0121(9) 0.0104(9) 0.0081(9)
C18 0.0287(12) 0.0350(12) 0.0353(11) 0.0141(10) 0.0092(9) 0.0096(10)
C15 0.0325(13) 0.0427(13) 0.0362(12) 0.0197(11) 0.0125(10) 0.0134(10)
C1 0.0225(11) 0.0265(11) 0.0297(10) 0.0107(9) 0.0047(8) 0.0064(9)
C10 0.0401(14) 0.0362(13) 0.0385(12) 0.0135(10) 0.0085(10) 0.0130(11)
C3 0.0394(14) 0.0337(12) 0.0419(13) 0.0140(10) 0.0176(11) 0.0121(11)
C21 0.0453(15) 0.0428(14) 0.0420(13) 0.0151(11) 0.0176(11) 0.0240(12)
C22 0.0296(12) 0.0344(12) 0.0359(12) 0.0119(10) 0.0082(9) 0.0109(10)
C19 0.0255(12) 0.0467(14) 0.0479(14) 0.0220(12) 0.0136(10) 0.0083(10)
C7 0.0352(13) 0.0340(12) 0.0398(12) 0.0158(10) 0.0073(10) 0.0108(10)
C16 0.0377(14) 0.0465(14) 0.0350(12) 0.0177(11) 0.0077(10) 0.0187(11)
C20 0.0377(14) 0.0616(17) 0.0483(14) 0.0262(13) 0.0221(11) 0.0269(13)
C6 0.0539(17) 0.0391(14) 0.0460(14) 0.0224(12) 0.0053(12) 0.0115(12)
C8 0.0573(17) 0.0357(13) 0.0429(13) 0.0159(11) 0.0021(12) 0.0146(12)
C12 0.0444(16) 0.0286(13) 0.0653(17) 0.0068(12) 0.0111(13) 0.0077(12)
C4 0.0479(16) 0.0496(15) 0.0487(15) 0.0178(13) 0.0254(12) 0.0074(13)
C11 0.0461(15) 0.0398(14) 0.0408(13) 0.0048(11) 0.0071(11) 0.0095(12)
C13 0.070(2) 0.0345(14) 0.0681(18) 0.0222(14) 0.0061(15) 0.0193(14)
C5 0.0640(19) 0.0449(15) 0.0433(14) 0.0222(12) 0.0187(13) 0.0027(14)
O1 0.0298(9) 0.0351(9) 0.0658(11) 0.0158(8) -0.0002(8) 0.0124(7)
O2 0.0271(9) 0.0348(9) 0.0693(11) 0.0189(8) 0.0060(8) 0.0060(7)
O4 0.0347(9) 0.0405(10) 0.0622(11) 0.0209(8) 0.0089(8) 0.0175(8)
O3 0.0348(10) 0.0314(9) 0.0815(13) 0.0167(9) 0.0022(9) 0.0110(8)
C27 0.0223(11) 0.0410(13) 0.0450(13) 0.0157(11) 0.0049(10) 0.0085(10)
C24 0.0243(11) 0.0305(11) 0.0327(11) 0.0127(9) 0.0048(9) 0.0080(9)
C25 0.0266(12) 0.0300(12) 0.0404(12) 0.0150(10) 0.0069(9) 0.0059(9)
C26 0.0316(12) 0.0365(12) 0.0372(12) 0.0187(10) 0.0098(9) 0.0149(10)
C28 0.0291(13) 0.0334(13) 0.0476(13) 0.0117(11) 0.0034(10) 0.0038(10)
C23 0.0278(12) 0.0331(12) 0.0408(12) 0.0138(10) 0.0070(10) 0.0099(10)
C29 0.0305(12) 0.0313(12) 0.0406(12) 0.0130(10) 0.0053(10) 0.0088(10)

loop_
_atom_type_symbol
_atom_type_description
_atom_type_scat_dispersion_real
_atom_type_scat_dispersion_imag
_atom_type_scat_source
C C 0.0033 0.0016 'International Tables Vol C Tables 4.2.6.8 and 6.1.1.4'
H H 0.0000 0.0000 'International Tables Vol C Tables 4.2.6.8 and 6.1.1.4'
N N 0.0061 0.0033 'International Tables Vol C Tables 4.2.6.8 and 6.1.1.4'
O O 0.0106 0.0060 'International Tables Vol C Tables 4.2.6.8 and 6.1.1.4'
Cl Cl 0.1484 0.1585 'International Tables Vol C Tables 4.2.6.8 and 6.1.1.4'

loop_
_geom_angle_atom_site_label_1
_geom_angle_atom_site_label_2
_geom_angle_atom_site_label_3
_geom_angle
C14 N1 C15 107.84(17)
C14 N1 C1 128.98(17)
C15 N1 C1 123.10(16)
C14 N2 C16 109.16(18)
C18 C17 C22 115.9(2)
C18 C17 C1 120.69(19)
C22 C17 C1 123.38(18)
N2 C14 N1 108.63(19)
C7 C2 C3 118.2(2)
C7 C2 C1 122.2(2)
C3 C2 C1 119.3(2)
C8 C9 C10 117.5(2)
C8 C9 C1 123.95(19)
C10 C9 C1 118.53(19)
C19 C18 C17 122.1(2)
C16 C15 N1 107.02(19)
N1 C1 C17 105.73(16)
N1 C1 C2 110.48(15)
C17 C1 C2 112.57(18)
N1 C1 C9 108.64(16)
C17 C1 C9 111.85(16)
C2 C1 C9 107.55(16)
C11 C10 C9 121.0(2)
C4 C3 C2 120.7(2)
C22 C21 C20 119.8(2)
C21 C22 C17 122.3(2)
C21 C22 Cl1 115.52(18)
C17 C22 Cl1 122.19(17)
C20 C19 C18 120.3(2)
C2 C7 C6 120.6(2)
C15 C16 N2 107.3(2)
C19 C20 C21 119.5(2)
C5 C6 C7 120.3(3)
C9 C8 C13 120.6(2)
C13 C12 C11 119.0(2)
C5 C4 C3 120.2(3)
C12 C11 C10 120.9(2)
C12 C13 C8 121.1(2)
C6 C5 C4 119.9(2)
C28 C27 C26 120.6(2)
C25 C24 C29 119.2(2)
C25 C24 C23 119.35(19)
C29 C24 C23 121.4(2)
C26 C25 C24 121.5(2)
C25 C26 O4 123.1(2)
C25 C26 C27 118.8(2)
O4 C26 C27 118.1(2)
C27 C28 C29 121.0(2)
O2 C23 O1 123.3(2)
O2 C23 C24 119.4(2)
O1 C23 C24 117.33(19)
O3 C29 C28 118.3(2)
O3 C29 C24 122.8(2)
C28 C29 C24 118.8(2)

loop_
_geom_bond_atom_site_label_1
_geom_bond_atom_site_label_2
_geom_bond_distance
Cl1 C22 1.741(2)
N1 C14 1.337(3)
N1 C15 1.379(3)
N1 C1 1.510(2)
N2 C14 1.315(3)
N2 C16 1.363(3)
C17 C18 1.393(3)
C17 C22 1.402(3)
C17 C1 1.541(3)
C2 C7 1.384(3)
C2 C3 1.398(3)
C2 C1 1.544(3)
C9 C8 1.375(3)
C9 C10 1.388(3)
C9 C1 1.546(3)
C18 C19 1.381(3)
C15 C16 1.344(3)
C10 C11 1.382(3)
C3 C4 1.378(3)
C21 C22 1.379(3)
C21 C20 1.382(3)
C19 C20 1.371(3)
C7 C6 1.387(3)
C6 C5 1.373(4)
C8 C13 1.394(3)
C12 C13 1.356(4)
C12 C11 1.360(4)
C4 C5 1.373(4)
O1 C23 1.281(3)
O2 C23 1.244(2)
O4 C26 1.380(3)
O3 C29 1.362(3)
C27 C28 1.371(3)
C27 C26 1.385(3)
C24 C25 1.388(3)
C24 C29 1.398(3)
C24 C23 1.499(3)
C25 C26 1.378(3)
C28 C29 1.390(3)
